data_8107454
loop_
_publ_author_name
'Ha, Kwang'

_publ_section_title
;
 Crystal structure of
 aqua(\m2-2,2&#x2032;,2&#x2033;-((nitrilo)tris(ethane-2,1-diyl(nitrilo)methylylidene))tris
 (6-ethoxyphenolato))(pentane-2,4-dionato-\k2 O,O&#x2032;)-dinickel(II),
 C38H48N4Ni2O9
;
_journal_issue 2
_journal_name_full 'Zeitschrift f\"ur Kristallographie - New Crystal Structures'
_journal_page_first 407
_journal_page_last 409
_journal_paper_doi 10.1515/ncrs-2023-0043
_journal_volume 238
_journal_year 2023
_chemical_formula_moiety 'C38 H48 N4 Ni2 O9'
_chemical_formula_sum 'C38 H48 N4 Ni2 O9'
_chemical_formula_weight 822.22
_chemical_name_systematic
;
aqua(\m~2~-2,2',2''-((nitrilo)tris(ethane-2,1-diyl(nitrilo)methylylidene))
tris(6-ethoxyphenolato))(pentane-2,4-dionato-\k^2^O,O')-dinickel(II)
;
_space_group_crystal_system triclinic
_space_group_IT_number 2
_space_group_name_Hall '-P 1'
_space_group_name_H-M_alt 'P -1'
_atom_sites_solution_hydrogens mixed
_atom_sites_solution_primary direct
_atom_sites_solution_secondary difmap
_audit_creation_method SHELXL-2014/7
_cell_angle_alpha 76.5677(14)
_cell_angle_beta 83.5128(13)
_cell_angle_gamma 62.3638(14)
_cell_formula_units_Z 2
_cell_length_a 12.3498(5)
_cell_length_b 13.0376(6)
_cell_length_c 13.2909(5)
_cell_measurement_reflns_used 9971
_cell_measurement_temperature 223(2)
_cell_measurement_theta_max 26.04
_cell_measurement_theta_min 2.23
_cell_volume 1843.95(14)
_computing_cell_refinement 'Bruker SAINT [1]'
_computing_data_collection 'Bruker APEX2 [1]'
_computing_data_reduction 'Bruker SAINT [1]'
_computing_molecular_graphics 'ORTEP-III [3]'
_computing_publication_material 'SHELXL-2014/7 [2]'
_computing_structure_refinement 'SHELXL-2014/7 [2]'
_computing_structure_solution 'SHELXL-2014/7 [2]'
_diffrn_ambient_temperature 223(2)
_diffrn_measured_fraction_theta_full 0.999
_diffrn_measured_fraction_theta_max 0.998
_diffrn_measurement_device_type 'PHOTON 100 CMOS'
_diffrn_measurement_method '\f and \w scans'
_diffrn_radiation_type MoK\a
_diffrn_radiation_wavelength 0.71073
_diffrn_reflns_av_R_equivalents 0.0534
_diffrn_reflns_av_unetI/netI 0.0287
_diffrn_reflns_Laue_measured_fraction_full 0.999
_diffrn_reflns_Laue_measured_fraction_max 0.998
_diffrn_reflns_limit_h_max 15
_diffrn_reflns_limit_h_min -15
_diffrn_reflns_limit_k_max 16
_diffrn_reflns_limit_k_min -16
_diffrn_reflns_limit_l_max 15
_diffrn_reflns_limit_l_min -16
_diffrn_reflns_number 51550
_diffrn_reflns_point_group_measured_fraction_full 0.999
_diffrn_reflns_point_group_measured_fraction_max 0.998
_diffrn_reflns_theta_full 25.242
_diffrn_reflns_theta_max 26.079
_diffrn_reflns_theta_min 2.137
_diffrn_source 'sealed tube'
_exptl_absorpt_coefficient_mu 1.082
_exptl_absorpt_correction_T_max 0.7453
_exptl_absorpt_correction_T_min 0.7034
_exptl_absorpt_correction_type multi-scan
_exptl_absorpt_process_details 'SADABS (Bruker, 2016) [1]'
_exptl_crystal_colour green
_exptl_crystal_density_diffrn 1.481
_exptl_crystal_description Block
_exptl_crystal_F_000 864
_exptl_crystal_size_max 0.23
_exptl_crystal_size_mid 0.19
_exptl_crystal_size_min 0.12
_refine_diff_density_max 0.583
_refine_diff_density_min -0.398
_refine_diff_density_rms 0.057
_refine_ls_extinction_coef .
_refine_ls_extinction_method none
_refine_ls_goodness_of_fit_ref 1.041
_refine_ls_hydrogen_treatment mixed
_refine_ls_matrix_type full
_refine_ls_number_parameters 491
_refine_ls_number_reflns 7294
_refine_ls_number_restraints 0
_refine_ls_restrained_S_all 1.041
_refine_ls_R_factor_all 0.0444
_refine_ls_R_factor_gt 0.0308
_refine_ls_shift/su_max 0.001
_refine_ls_shift/su_mean 0.000
_refine_ls_structure_factor_coef Fsqd
_refine_ls_weighting_details 'w=1/[\s^2^(Fo^2^)+(0.0298P)^2^+1.1711P] where P=(Fo^2^+2Fc^2^)/3'
_refine_ls_weighting_scheme calc
_refine_ls_wR_factor_gt 0.0675
_refine_ls_wR_factor_ref 0.0731
_reflns_Friedel_coverage 0.000
_reflns_Friedel_fraction_full .
_reflns_Friedel_fraction_max .
_reflns_number_gt 5989
_reflns_number_total 7294
_reflns_threshold_expression 'I > 2\s(I)'
_cod_data_source_file suppl_j_ncrs-2023-0043_suppl.cif
_cod_data_source_block Ni(EtOsaltren)(acac)
_cod_depositor_comments
;
The following automatic conversions were performed:

data item '_exptl_absorpt_correction_type' value 'Multi-scan' was
changed to 'multi-scan' in accordance with the built-in table derived
from the CIF Core dictionary named 'cif_core.dic' version 2.4.5 last
updated on 2014-11-21.

Automatic conversion script
Id: cif_fix_values 8738 2021-04-28 16:35:53Z antanas 
;
_cod_original_cell_volume 1843.95(13)
_cod_database_code 8107454
_shelx_shelxl_version_number 2014/7
_shelx_space_group_comment
;
The symmetry employed for this shelxl refinement is uniquely defined
by the following loop, which should always be used as a source of
symmetry information in preference to the above space-group names.
They are only intended as comments.
;
_shelx_estimated_absorpt_t_min 0.789
_shelx_estimated_absorpt_t_max 0.881

loop_
_space_group_symop_operation_xyz
'x, y, z'
'-x, -y, -z'

loop_
_atom_site_label
_atom_site_type_symbol
_atom_site_fract_x
_atom_site_fract_y
_atom_site_fract_z
_atom_site_U_iso_or_equiv
_atom_site_adp_type
_atom_site_occupancy
_atom_site_site_symmetry_order
_atom_site_calc_flag
_atom_site_refinement_flags_posn
_atom_site_refinement_flags_adp
_atom_site_refinement_flags_occupancy
_atom_site_disorder_assembly
_atom_site_disorder_group
Ni1 Ni 0.34770(2) 0.80518(2) 0.33218(2) 0.01847(7) Uani 1 1 d . . . . .
Ni2 Ni 0.32508(2) 0.64928(2) 0.19541(2) 0.02030(7) Uani 1 1 d . . . . .
O1 O 0.45044(12) 0.65596(12) 0.27183(10) 0.0200(3) Uani 1 1 d . . . . .
O2 O 0.51340(13) 0.49949(12) 0.15675(11) 0.0240(3) Uani 1 1 d . . . . .
O3 O 0.21269(12) 0.78919(12) 0.26692(10) 0.0214(3) Uani 1 1 d . . . . .
O4 O -0.01599(15) 0.91017(15) 0.17015(12) 0.0393(4) Uani 1 1 d . . . . .
O5 O 0.35156(13) 0.90859(12) 0.19142(10) 0.0242(3) Uani 1 1 d . . . . .
O6 O 0.36920(15) 0.99942(13) -0.00440(11) 0.0312(4) Uani 1 1 d . . . . .
O7 O 0.29923(13) 0.52683(13) 0.30249(11) 0.0257(3) Uani 1 1 d . . . . .
O8 O 0.20651(14) 0.65964(14) 0.10052(11) 0.0299(3) Uani 1 1 d . . . . .
O9 O 0.35524(18) 0.76622(15) 0.07459(13) 0.0299(4) Uani 1 1 d . . . . .
H9A H 0.360(3) 0.820(3) 0.100(3) 0.075(11) Uiso 1 1 d . . . . .
H9B H 0.298(3) 0.799(3) 0.044(2) 0.051(11) Uiso 1 1 d . . . . .
N1 N 0.39287(17) 0.82214(16) 0.56859(14) 0.0311(4) Uani 1 1 d . . . . .
N2 N 0.51792(16) 0.79198(15) 0.36725(13) 0.0230(4) Uani 1 1 d . . . . .
N3 N 0.32737(15) 0.68869(14) 0.46280(12) 0.0204(4) Uani 1 1 d . . . . .
N4 N 0.23384(16) 0.95675(15) 0.38807(13) 0.0250(4) Uani 1 1 d . . . . .
C1 C 0.5037(2) 0.8322(2) 0.54209(17) 0.0330(5) Uani 1 1 d . . . . .
H1A H 0.5732 0.7551 0.5656 0.040 Uiso 1 1 calc R U . . .
H1B H 0.5058 0.8881 0.5791 0.040 Uiso 1 1 calc R U . . .
C2 C 0.5182(2) 0.8736(2) 0.42669(17) 0.0295(5) Uani 1 1 d . . . . .
H2A H 0.4512 0.9525 0.4032 0.035 Uiso 1 1 calc R U . . .
H2B H 0.5952 0.8792 0.4142 0.035 Uiso 1 1 calc R U . . .
C3 C 0.62172(19) 0.72752(19) 0.33075(16) 0.0246(5) Uani 1 1 d . . . . .
H3 H 0.6871 0.7403 0.3444 0.029 Uiso 1 1 calc R U . . .
C4 C 0.65222(18) 0.63761(19) 0.27127(16) 0.0238(4) Uani 1 1 d . . . . .
C5 C 0.56509(18) 0.60832(17) 0.24273(14) 0.0192(4) Uani 1 1 d . . . . .
C6 C 0.60559(18) 0.52108(18) 0.18179(15) 0.0222(4) Uani 1 1 d . . . . .
C7 C 0.7258(2) 0.4643(2) 0.15311(17) 0.0317(5) Uani 1 1 d . . . . .
H7 H 0.7505 0.4065 0.1129 0.038 Uiso 1 1 calc R U . . .
C8 C 0.8116(2) 0.4927(2) 0.1838(2) 0.0398(6) Uani 1 1 d . . . . .
H8 H 0.8943 0.4533 0.1650 0.048 Uiso 1 1 calc R U . . .
C9 C 0.7753(2) 0.5776(2) 0.24104(18) 0.0339(5) Uani 1 1 d . . . . .
H9 H 0.8335 0.5966 0.2607 0.041 Uiso 1 1 calc R U . . .
C10 C 0.5492(2) 0.39691(18) 0.11172(16) 0.0255(5) Uani 1 1 d . . . . .
H10A H 0.6132 0.3270 0.1536 0.031 Uiso 1 1 calc R U . . .
H10B H 0.5817 0.4099 0.0417 0.031 Uiso 1 1 calc R U . . .
C11 C 0.4392(2) 0.3778(2) 0.10808(18) 0.0323(5) Uani 1 1 d . . . . .
H11A H 0.3720 0.4513 0.0760 0.048 Uiso 1 1 calc R U . . .
H11B H 0.4161 0.3516 0.1779 0.048 Uiso 1 1 calc R U . . .
H11C H 0.4582 0.3180 0.0680 0.048 Uiso 1 1 calc R U . . .
C12 C 0.4008(2) 0.7081(2) 0.61757(16) 0.0313(5) Uani 1 1 d . . . . .
H12A H 0.3245 0.7194 0.6553 0.038 Uiso 1 1 calc R U . . .
H12B H 0.4673 0.6683 0.6681 0.038 Uiso 1 1 calc R U . . .
C13 C 0.4235(2) 0.62876(19) 0.54160(15) 0.0262(5) Uani 1 1 d . . . . .
H13A H 0.5035 0.6104 0.5082 0.031 Uiso 1 1 calc R U . . .
H13B H 0.4239 0.5543 0.5787 0.031 Uiso 1 1 calc R U . . .
C14 C 0.2357(2) 0.66677(19) 0.48116(16) 0.0253(5) Uani 1 1 d . . . . .
H14 H 0.2415 0.6073 0.5391 0.030 Uiso 1 1 calc R U . . .
C15 C 0.12340(19) 0.72403(18) 0.42198(16) 0.0245(5) Uani 1 1 d . . . . .
C16 C 0.11576(18) 0.78727(18) 0.31861(16) 0.0221(4) Uani 1 1 d . . . . .
C17 C 0.0000(2) 0.8461(2) 0.27028(17) 0.0280(5) Uani 1 1 d . . . . .
C18 C -0.0986(2) 0.8324(2) 0.31967(19) 0.0349(5) Uani 1 1 d . . . . .
H18 H -0.1740 0.8698 0.2855 0.042 Uiso 1 1 calc R U . . .
C19 C -0.0882(2) 0.7647(2) 0.4180(2) 0.0380(6) Uani 1 1 d . . . . .
H19 H -0.1556 0.7547 0.4498 0.046 Uiso 1 1 calc R U . . .
C20 C 0.0215(2) 0.7119(2) 0.46955(18) 0.0325(5) Uani 1 1 d . . . . .
H20 H 0.0280 0.6673 0.5372 0.039 Uiso 1 1 calc R U . . .
C21 C 0.0208(2) 1.0035(2) 0.1488(2) 0.0448(6) Uani 1 1 d . . . . .
H21A H 0.0228 1.0308 0.0737 0.054 Uiso 1 1 calc R U . . .
H21B H 0.1039 0.9713 0.1747 0.054 Uiso 1 1 calc R U . . .
C22 C -0.0603(4) 1.1051(3) 0.1956(4) 0.0967(14) Uani 1 1 d . . . . .
H22A H -0.0308 1.1643 0.1786 0.145 Uiso 1 1 calc R U . . .
H22B H -0.0613 1.0793 0.2701 0.145 Uiso 1 1 calc R U . . .
H22C H -0.1424 1.1389 0.1690 0.145 Uiso 1 1 calc R U . . .
C23 C 0.2796(2) 0.9270(2) 0.57175(17) 0.0321(5) Uani 1 1 d . . . . .
H23A H 0.2967 0.9953 0.5582 0.039 Uiso 1 1 calc R U . . .
H23B H 0.2449 0.9206 0.6416 0.039 Uiso 1 1 calc R U . . .
C24 C 0.1848(2) 0.9497(2) 0.49455(16) 0.0286(5) Uani 1 1 d . . . . .
H24A H 0.1610 0.8856 0.5116 0.034 Uiso 1 1 calc R U . . .
H24B H 0.1118 1.0239 0.4993 0.034 Uiso 1 1 calc R U . . .
C25 C 0.2062(2) 1.06250(19) 0.33759(17) 0.0286(5) Uani 1 1 d . . . . .
H25 H 0.1564 1.1232 0.3731 0.034 Uiso 1 1 calc R U . . .
C26 C 0.2412(2) 1.10090(19) 0.23398(17) 0.0281(5) Uani 1 1 d . . . . .
C27 C 0.30585(19) 1.02322(18) 0.16556(16) 0.0238(4) Uani 1 1 d . . . . .
C28 C 0.3178(2) 1.07776(19) 0.06072(16) 0.0271(5) Uani 1 1 d . . . . .
C29 C 0.2809(2) 1.1975(2) 0.03163(18) 0.0342(5) Uani 1 1 d . . . . .
H29 H 0.2949 1.2299 -0.0365 0.041 Uiso 1 1 calc R U . . .
C30 C 0.2231(2) 1.2711(2) 0.10220(19) 0.0376(6) Uani 1 1 d . . . . .
H30 H 0.1992 1.3527 0.0821 0.045 Uiso 1 1 calc R U . . .
C31 C 0.2015(2) 1.2242(2) 0.20023(19) 0.0366(6) Uani 1 1 d . . . . .
H31 H 0.1592 1.2746 0.2467 0.044 Uiso 1 1 calc R U . . .
C32 C 0.3719(2) 1.0492(2) -0.11218(16) 0.0352(6) Uani 1 1 d . . . . .
H32A H 0.4291 1.0836 -0.1249 0.042 Uiso 1 1 calc R U . . .
H32B H 0.2905 1.1116 -0.1351 0.042 Uiso 1 1 calc R U . . .
C33 C 0.4123(3) 0.9507(2) -0.16969(18) 0.0430(6) Uani 1 1 d . . . . .
H33A H 0.4151 0.9814 -0.2433 0.064 Uiso 1 1 calc R U . . .
H33B H 0.3550 0.9174 -0.1565 0.064 Uiso 1 1 calc R U . . .
H33C H 0.4930 0.8897 -0.1464 0.064 Uiso 1 1 calc R U . . .
C34 C 0.1870(2) 0.4319(2) 0.3999(2) 0.0414(6) Uani 1 1 d . . . . .
H34A H 0.1004 0.4632 0.4161 0.062 Uiso 1 1 calc R U . . .
H34B H 0.2304 0.4305 0.4570 0.062 Uiso 1 1 calc R U . . .
H34C H 0.2177 0.3522 0.3885 0.062 Uiso 1 1 calc R U . . .
C35 C 0.2064(2) 0.50915(19) 0.30357(17) 0.0275(5) Uani 1 1 d . . . . .
C36 C 0.1216(2) 0.5543(2) 0.22384(18) 0.0324(5) Uani 1 1 d . . . . .
H36 H 0.0567 0.5342 0.2354 0.039 Uiso 1 1 calc R U . . .
C37 C 0.1242(2) 0.6257(2) 0.12958(17) 0.0301(5) Uani 1 1 d . . . . .
C38 C 0.0229(2) 0.6689(3) 0.0537(2) 0.0510(7) Uani 1 1 d . . . . .
H38A H 0.0575 0.6602 -0.0149 0.076 Uiso 1 1 calc R U . . .
H38B H -0.0320 0.7516 0.0530 0.076 Uiso 1 1 calc R U . . .
H38C H -0.0219 0.6228 0.0740 0.076 Uiso 1 1 calc R U . . .

loop_
_atom_site_aniso_label
_atom_site_aniso_U_11
_atom_site_aniso_U_22
_atom_site_aniso_U_33
_atom_site_aniso_U_23
_atom_site_aniso_U_13
_atom_site_aniso_U_12
Ni1 0.01981(14) 0.01781(14) 0.01888(13) -0.00456(10) 0.00031(10) -0.00914(11)
Ni2 0.01995(14) 0.02413(15) 0.02066(14) -0.00700(11) 0.00145(10) -0.01239(12)
O1 0.0167(7) 0.0207(7) 0.0243(7) -0.0076(6) 0.0015(5) -0.0090(6)
O2 0.0229(8) 0.0237(8) 0.0291(8) -0.0127(6) 0.0033(6) -0.0110(6)
O3 0.0187(7) 0.0238(8) 0.0223(7) -0.0062(6) 0.0011(6) -0.0097(6)
O4 0.0346(9) 0.0435(11) 0.0371(9) -0.0037(8) -0.0102(7) -0.0153(8)
O5 0.0296(8) 0.0182(8) 0.0233(7) -0.0019(6) 0.0004(6) -0.0108(6)
O6 0.0421(10) 0.0281(9) 0.0226(8) 0.0014(6) -0.0016(7) -0.0178(8)
O7 0.0242(8) 0.0254(8) 0.0299(8) -0.0054(6) 0.0010(6) -0.0135(7)
O8 0.0284(8) 0.0397(9) 0.0280(8) -0.0088(7) -0.0018(6) -0.0194(7)
O9 0.0382(11) 0.0295(9) 0.0242(8) -0.0068(7) 0.0034(8) -0.0172(8)
N1 0.0314(11) 0.0267(10) 0.0346(10) -0.0090(8) -0.0009(8) -0.0113(9)
N2 0.0261(10) 0.0237(10) 0.0238(9) -0.0059(7) -0.0014(7) -0.0143(8)
N3 0.0238(9) 0.0192(9) 0.0185(8) -0.0066(7) 0.0005(7) -0.0089(8)
N4 0.0257(10) 0.0232(10) 0.0261(9) -0.0085(7) 0.0002(7) -0.0097(8)
C1 0.0341(13) 0.0345(13) 0.0369(13) -0.0171(10) -0.0066(10) -0.0150(11)
C2 0.0286(12) 0.0299(12) 0.0400(13) -0.0155(10) -0.0001(10) -0.0177(10)
C3 0.0239(11) 0.0277(12) 0.0270(11) -0.0041(9) -0.0021(9) -0.0159(10)
C4 0.0200(11) 0.0273(12) 0.0260(11) -0.0055(9) 0.0009(8) -0.0126(9)
C5 0.0182(10) 0.0194(10) 0.0181(9) 0.0005(8) -0.0001(8) -0.0090(9)
C6 0.0218(11) 0.0243(11) 0.0226(10) -0.0053(8) 0.0003(8) -0.0121(9)
C7 0.0259(12) 0.0344(13) 0.0363(13) -0.0182(10) 0.0086(10) -0.0117(10)
C8 0.0195(12) 0.0494(16) 0.0527(15) -0.0238(13) 0.0103(11) -0.0136(11)
C9 0.0206(11) 0.0434(15) 0.0443(14) -0.0153(11) 0.0018(10) -0.0176(11)
C10 0.0323(12) 0.0212(11) 0.0232(10) -0.0092(9) 0.0028(9) -0.0108(10)
C11 0.0399(14) 0.0291(13) 0.0346(12) -0.0135(10) 0.0026(10) -0.0185(11)
C12 0.0392(13) 0.0310(13) 0.0201(11) -0.0035(9) -0.0057(9) -0.0125(11)
C13 0.0330(12) 0.0221(11) 0.0215(10) -0.0006(8) -0.0054(9) -0.0114(10)
C14 0.0312(12) 0.0238(11) 0.0218(10) -0.0056(9) 0.0048(9) -0.0138(10)
C15 0.0247(11) 0.0224(11) 0.0293(11) -0.0109(9) 0.0053(9) -0.0119(9)
C16 0.0201(10) 0.0212(11) 0.0283(11) -0.0121(9) 0.0032(8) -0.0097(9)
C17 0.0234(11) 0.0296(12) 0.0325(12) -0.0139(10) 0.0000(9) -0.0097(10)
C18 0.0201(11) 0.0356(14) 0.0514(15) -0.0198(12) 0.0012(10) -0.0099(10)
C19 0.0243(12) 0.0441(15) 0.0535(16) -0.0202(12) 0.0138(11) -0.0205(11)
C20 0.0325(13) 0.0333(13) 0.0364(13) -0.0109(10) 0.0096(10) -0.0192(11)
C21 0.0368(15) 0.0423(16) 0.0442(15) 0.0053(12) -0.0051(12) -0.0141(13)
C22 0.087(3) 0.053(2) 0.145(4) -0.022(2) 0.039(3) -0.036(2)
C23 0.0392(14) 0.0302(13) 0.0287(12) -0.0148(10) 0.0043(10) -0.0141(11)
C24 0.0298(12) 0.0247(12) 0.0300(12) -0.0108(9) 0.0055(9) -0.0101(10)
C25 0.0279(12) 0.0218(12) 0.0347(12) -0.0110(9) -0.0016(9) -0.0075(10)
C26 0.0295(12) 0.0225(12) 0.0321(12) -0.0029(9) -0.0071(9) -0.0114(10)
C27 0.0229(11) 0.0210(11) 0.0290(11) -0.0016(9) -0.0059(8) -0.0115(9)
C28 0.0283(12) 0.0270(12) 0.0283(11) -0.0001(9) -0.0072(9) -0.0154(10)
C29 0.0396(14) 0.0279(13) 0.0344(12) 0.0083(10) -0.0128(10) -0.0186(11)
C30 0.0465(15) 0.0185(12) 0.0463(14) 0.0024(10) -0.0143(12) -0.0146(11)
C31 0.0416(14) 0.0230(12) 0.0436(14) -0.0068(10) -0.0083(11) -0.0117(11)
C32 0.0380(14) 0.0378(14) 0.0241(11) 0.0066(10) -0.0050(10) -0.0174(12)
C33 0.0513(16) 0.0483(16) 0.0265(12) -0.0008(11) -0.0031(11) -0.0228(14)
C34 0.0389(15) 0.0356(14) 0.0499(15) -0.0021(12) 0.0076(12) -0.0219(12)
C35 0.0258(12) 0.0229(11) 0.0369(12) -0.0126(9) 0.0088(9) -0.0126(10)
C36 0.0233(12) 0.0379(14) 0.0445(14) -0.0155(11) 0.0048(10) -0.0187(11)
C37 0.0229(11) 0.0345(13) 0.0368(13) -0.0181(10) 0.0005(9) -0.0115(10)
C38 0.0368(15) 0.077(2) 0.0473(16) -0.0136(15) -0.0075(12) -0.0302(15)

loop_
_atom_type_symbol
_atom_type_description
_atom_type_scat_dispersion_real
_atom_type_scat_dispersion_imag
_atom_type_scat_source
C C 0.0033 0.0016 'International Tables Vol C Tables 4.2.6.8 and 6.1.1.4'
H H 0.0000 0.0000 'International Tables Vol C Tables 4.2.6.8 and 6.1.1.4'
N N 0.0061 0.0033 'International Tables Vol C Tables 4.2.6.8 and 6.1.1.4'
Ni Ni 0.3393 1.1124 'International Tables Vol C Tables 4.2.6.8 and 6.1.1.4'
O O 0.0106 0.0060 'International Tables Vol C Tables 4.2.6.8 and 6.1.1.4'

loop_
_geom_angle_atom_site_label_1
_geom_angle_atom_site_label_2
_geom_angle_atom_site_label_3
_geom_angle
_geom_angle_site_symmetry_1
_geom_angle_site_symmetry_3
O5 Ni1 O1 89.86(5) . .
O5 Ni1 N4 89.37(6) . .
O1 Ni1 N4 176.06(6) . .
O5 Ni1 O3 84.84(5) . .
O1 Ni1 O3 78.87(5) . .
N4 Ni1 O3 97.21(6) . .
O5 Ni1 N3 169.84(6) . .
O1 Ni1 N3 85.41(6) . .
N4 Ni1 N3 94.74(7) . .
O3 Ni1 N3 85.42(6) . .
O5 Ni1 N2 88.87(6) . .
O1 Ni1 N2 85.71(6) . .
N4 Ni1 N2 98.14(7) . .
O3 Ni1 N2 163.33(6) . .
N3 Ni1 N2 99.71(6) . .
O8 Ni2 O1 170.68(6) . .
O8 Ni2 O7 92.27(6) . .
O1 Ni2 O7 96.98(6) . .
O8 Ni2 O9 84.55(7) . .
O1 Ni2 O9 86.14(7) . .
O7 Ni2 O9 174.65(6) . .
O8 Ni2 O3 99.95(6) . .
O1 Ni2 O3 80.45(5) . .
O7 Ni2 O3 95.05(6) . .
O9 Ni2 O3 89.74(6) . .
O8 Ni2 O2 105.55(6) . .
O1 Ni2 O2 73.70(5) . .
O7 Ni2 O2 88.18(5) . .
O9 Ni2 O2 88.53(6) . .
O3 Ni2 O2 154.14(5) . .
C5 O1 Ni2 119.89(12) . .
C5 O1 Ni1 131.28(12) . .
Ni2 O1 Ni1 101.77(6) . .
C6 O2 C10 117.39(16) . .
C6 O2 Ni2 108.69(11) . .
C10 O2 Ni2 133.89(12) . .
C16 O3 Ni1 123.22(12) . .
C16 O3 Ni2 118.83(12) . .
Ni1 O3 Ni2 98.32(6) . .
C17 O4 C21 116.11(18) . .
C27 O5 Ni1 128.89(13) . .
C28 O6 C32 116.50(17) . .
C35 O7 Ni2 122.77(14) . .
C37 O8 Ni2 123.75(14) . .
Ni2 O9 H9A 109(2) . .
Ni2 O9 H9B 106(2) . .
H9A O9 H9B 104(3) . .
C1 N1 C23 119.53(19) . .
C1 N1 C12 118.70(19) . .
C23 N1 C12 119.72(19) . .
C3 N2 C2 115.30(18) . .
C3 N2 Ni1 125.37(14) . .
C2 N2 Ni1 118.80(13) . .
C14 N3 C13 116.20(17) . .
C14 N3 Ni1 125.13(14) . .
C13 N3 Ni1 118.65(13) . .
C25 N4 C24 114.42(18) . .
C25 N4 Ni1 124.27(15) . .
C24 N4 Ni1 121.17(14) . .
N1 C1 C2 113.66(18) . .
N1 C1 H1A 108.8 . .
C2 C1 H1A 108.8 . .
N1 C1 H1B 108.8 . .
C2 C1 H1B 108.8 . .
H1A C1 H1B 107.7 . .
N2 C2 C1 111.33(18) . .
N2 C2 H2A 109.4 . .
C1 C2 H2A 109.4 . .
N2 C2 H2B 109.4 . .
C1 C2 H2B 109.4 . .
H2A C2 H2B 108.0 . .
N2 C3 C4 128.78(19) . .
N2 C3 H3 115.6 . .
C4 C3 H3 115.6 . .
C5 C4 C9 119.4(2) . .
C5 C4 C3 123.08(19) . .
C9 C4 C3 117.55(19) . .
O1 C5 C4 123.01(18) . .
O1 C5 C6 119.18(18) . .
C4 C5 C6 117.79(18) . .
C7 C6 O2 124.82(19) . .
C7 C6 C5 121.66(19) . .
O2 C6 C5 113.52(17) . .
C6 C7 C8 119.8(2) . .
C6 C7 H7 120.1 . .
C8 C7 H7 120.1 . .
C9 C8 C7 120.0(2) . .
C9 C8 H8 120.0 . .
C7 C8 H8 120.0 . .
C8 C9 C4 121.4(2) . .
C8 C9 H9 119.3 . .
C4 C9 H9 119.3 . .
O2 C10 C11 108.56(17) . .
O2 C10 H10A 110.0 . .
C11 C10 H10A 110.0 . .
O2 C10 H10B 110.0 . .
C11 C10 H10B 110.0 . .
H10A C10 H10B 108.4 . .
C10 C11 H11A 109.5 . .
C10 C11 H11B 109.5 . .
H11A C11 H11B 109.5 . .
C10 C11 H11C 109.5 . .
H11A C11 H11C 109.5 . .
H11B C11 H11C 109.5 . .
N1 C12 C13 113.35(17) . .
N1 C12 H12A 108.9 . .
C13 C12 H12A 108.9 . .
N1 C12 H12B 108.9 . .
C13 C12 H12B 108.9 . .
H12A C12 H12B 107.7 . .
N3 C13 C12 109.81(17) . .
N3 C13 H13A 109.7 . .
C12 C13 H13A 109.7 . .
N3 C13 H13B 109.7 . .
C12 C13 H13B 109.7 . .
H13A C13 H13B 108.2 . .
N3 C14 C15 126.90(19) . .
N3 C14 H14 116.5 . .
C15 C14 H14 116.5 . .
C20 C15 C16 120.0(2) . .
C20 C15 C14 117.7(2) . .
C16 C15 C14 122.23(18) . .
O3 C16 C15 122.01(18) . .
O3 C16 C17 120.35(19) . .
C15 C16 C17 117.61(19) . .
O4 C17 C18 117.8(2) . .
O4 C17 C16 121.53(19) . .
C18 C17 C16 120.5(2) . .
C19 C18 C17 121.3(2) . .
C19 C18 H18 119.4 . .
C17 C18 H18 119.4 . .
C18 C19 C20 119.7(2) . .
C18 C19 H19 120.2 . .
C20 C19 H19 120.2 . .
C19 C20 C15 120.7(2) . .
C19 C20 H20 119.7 . .
C15 C20 H20 119.7 . .
O4 C21 C22 113.5(2) . .
O4 C21 H21A 108.9 . .
C22 C21 H21A 108.9 . .
O4 C21 H21B 108.9 . .
C22 C21 H21B 108.9 . .
H21A C21 H21B 107.7 . .
C21 C22 H22A 109.5 . .
C21 C22 H22B 109.5 . .
H22A C22 H22B 109.5 . .
C21 C22 H22C 109.5 . .
H22A C22 H22C 109.5 . .
H22B C22 H22C 109.5 . .
N1 C23 C24 114.20(17) . .
N1 C23 H23A 108.7 . .
C24 C23 H23A 108.7 . .
N1 C23 H23B 108.7 . .
C24 C23 H23B 108.7 . .
H23A C23 H23B 107.6 . .
N4 C24 C23 110.88(18) . .
N4 C24 H24A 109.5 . .
C23 C24 H24A 109.5 . .
N4 C24 H24B 109.5 . .
C23 C24 H24B 109.5 . .
H24A C24 H24B 108.1 . .
N4 C25 C26 128.9(2) . .
N4 C25 H25 115.5 . .
C26 C25 H25 115.5 . .
C27 C26 C31 120.2(2) . .
C27 C26 C25 123.36(19) . .
C31 C26 C25 116.3(2) . .
O5 C27 C26 124.40(19) . .
O5 C27 C28 119.42(19) . .
C26 C27 C28 116.16(19) . .
O6 C28 C29 124.9(2) . .
O6 C28 C27 113.55(18) . .
C29 C28 C27 121.6(2) . .
C28 C29 C30 120.7(2) . .
C28 C29 H29 119.7 . .
C30 C29 H29 119.7 . .
C31 C30 C29 119.5(2) . .
C31 C30 H30 120.2 . .
C29 C30 H30 120.2 . .
C30 C31 C26 121.5(2) . .
C30 C31 H31 119.3 . .
C26 C31 H31 119.3 . .
O6 C32 C33 107.21(19) . .
O6 C32 H32A 110.3 . .
C33 C32 H32A 110.3 . .
O6 C32 H32B 110.3 . .
C33 C32 H32B 110.3 . .
H32A C32 H32B 108.5 . .
C32 C33 H33A 109.5 . .
C32 C33 H33B 109.5 . .
H33A C33 H33B 109.5 . .
C32 C33 H33C 109.5 . .
H33A C33 H33C 109.5 . .
H33B C33 H33C 109.5 . .
C35 C34 H34A 109.5 . .
C35 C34 H34B 109.5 . .
H34A C34 H34B 109.5 . .
C35 C34 H34C 109.5 . .
H34A C34 H34C 109.5 . .
H34B C34 H34C 109.5 . .
O7 C35 C36 126.1(2) . .
O7 C35 C34 116.4(2) . .
C36 C35 C34 117.5(2) . .
C37 C36 C35 126.2(2) . .
C37 C36 H36 116.9 . .
C35 C36 H36 116.9 . .
O8 C37 C36 125.2(2) . .
O8 C37 C38 115.9(2) . .
C36 C37 C38 118.9(2) . .
C37 C38 H38A 109.5 . .
C37 C38 H38B 109.5 . .
H38A C38 H38B 109.5 . .
C37 C38 H38C 109.5 . .
H38A C38 H38C 109.5 . .
H38B C38 H38C 109.5 . .

loop_
_geom_bond_atom_site_label_1
_geom_bond_atom_site_label_2
_geom_bond_distance
_geom_bond_site_symmetry_2
Ni1 O5 2.0463(13) .
Ni1 O1 2.0600(13) .
Ni1 N4 2.0741(17) .
Ni1 O3 2.0759(13) .
Ni1 N3 2.1010(16) .
Ni1 N2 2.1246(17) .
Ni2 O8 1.9768(14) .
Ni2 O1 1.9894(13) .
Ni2 O7 1.9977(14) .
Ni2 O9 2.0727(16) .
Ni2 O3 2.0774(14) .
Ni2 O2 2.3386(14) .
O1 C5 1.308(2) .
O2 C6 1.383(2) .
O2 C10 1.451(2) .
O3 C16 1.319(2) .
O4 C17 1.378(3) .
O4 C21 1.446(3) .
O5 C27 1.301(2) .
O6 C28 1.371(3) .
O6 C32 1.432(2) .
O7 C35 1.267(3) .
O8 C37 1.275(3) .
O9 H9A 0.87(4) .
O9 H9B 0.74(3) .
N1 C1 1.432(3) .
N1 C23 1.438(3) .
N1 C12 1.440(3) .
N2 C3 1.278(3) .
N2 C2 1.467(3) .
N3 C14 1.276(3) .
N3 C13 1.469(3) .
N4 C25 1.286(3) .
N4 C24 1.475(3) .
C1 C2 1.523(3) .
C1 H1A 0.9800 .
C1 H1B 0.9800 .
C2 H2A 0.9800 .
C2 H2B 0.9800 .
C3 C4 1.447(3) .
C3 H3 0.9400 .
C4 C5 1.410(3) .
C4 C9 1.410(3) .
C5 C6 1.417(3) .
C6 C7 1.372(3) .
C7 C8 1.399(3) .
C7 H7 0.9400 .
C8 C9 1.363(3) .
C8 H8 0.9400 .
C9 H9 0.9400 .
C10 C11 1.499(3) .
C10 H10A 0.9800 .
C10 H10B 0.9800 .
C11 H11A 0.9700 .
C11 H11B 0.9700 .
C11 H11C 0.9700 .
C12 C13 1.523(3) .
C12 H12A 0.9800 .
C12 H12B 0.9800 .
C13 H13A 0.9800 .
C13 H13B 0.9800 .
C14 C15 1.454(3) .
C14 H14 0.9400 .
C15 C20 1.403(3) .
C15 C16 1.417(3) .
C16 C17 1.417(3) .
C17 C18 1.382(3) .
C18 C19 1.378(3) .
C18 H18 0.9400 .
C19 C20 1.380(3) .
C19 H19 0.9400 .
C20 H20 0.9400 .
C21 C22 1.469(4) .
C21 H21A 0.9800 .
C21 H21B 0.9800 .
C22 H22A 0.9700 .
C22 H22B 0.9700 .
C22 H22C 0.9700 .
C23 C24 1.523(3) .
C23 H23A 0.9800 .
C23 H23B 0.9800 .
C24 H24A 0.9800 .
C24 H24B 0.9800 .
C25 C26 1.442(3) .
C25 H25 0.9400 .
C26 C27 1.416(3) .
C26 C31 1.417(3) .
C27 C28 1.435(3) .
C28 C29 1.376(3) .
C29 C30 1.394(3) .
C29 H29 0.9400 .
C30 C31 1.359(3) .
C30 H30 0.9400 .
C31 H31 0.9400 .
C32 C33 1.503(3) .
C32 H32A 0.9800 .
C32 H32B 0.9800 .
C33 H33A 0.9700 .
C33 H33B 0.9700 .
C33 H33C 0.9700 .
C34 C35 1.505(3) .
C34 H34A 0.9700 .
C34 H34B 0.9700 .
C34 H34C 0.9700 .
C35 C36 1.399(3) .
C36 C37 1.384(3) .
C36 H36 0.9400 .
C37 C38 1.505(3) .
C38 H38A 0.9700 .
C38 H38B 0.9700 .
C38 H38C 0.9700 .

loop_
_geom_hbond_atom_site_label_D
_geom_hbond_atom_site_label_H
_geom_hbond_atom_site_label_A
_geom_hbond_distance_DH
_geom_hbond_distance_HA
_geom_hbond_distance_DA
_geom_hbond_angle_DHA
_geom_hbond_site_symmetry_A
O9 H9A O5 0.87(4) 1.83(4) 2.665(2) 161(3) .
O9 H9A O6 0.87(4) 2.47(3) 3.056(2) 125(3) .
O9 H9B O8 0.74(3) 2.50(3) 2.725(2) 100(3) .
C21 H21B O3 0.98 2.24 2.924(3) 126.0 .
C24 H24A N3 0.98 2.61 3.130(3) 113.3 .

loop_
_geom_torsion_atom_site_label_1
_geom_torsion_atom_site_label_2
_geom_torsion_atom_site_label_3
_geom_torsion_atom_site_label_4
_geom_torsion
_geom_torsion_site_symmetry_1
_geom_torsion_site_symmetry_2
_geom_torsion_site_symmetry_3
_geom_torsion_site_symmetry_4
C23 N1 C1 C2 -77.4(2) . . . .
C12 N1 C1 C2 118.9(2) . . . .
C3 N2 C2 C1 -106.9(2) . . . .
Ni1 N2 C2 C1 81.0(2) . . . .
N1 C1 C2 N2 -59.6(3) . . . .
C2 N2 C3 C4 178.6(2) . . . .
Ni1 N2 C3 C4 -9.8(3) . . . .
N2 C3 C4 C5 0.9(4) . . . .
N2 C3 C4 C9 -179.2(2) . . . .
Ni2 O1 C5 C4 160.99(15) . . . .
Ni1 O1 C5 C4 16.1(3) . . . .
Ni2 O1 C5 C6 -20.6(2) . . . .
Ni1 O1 C5 C6 -165.42(13) . . . .
C9 C4 C5 O1 176.73(19) . . . .
C3 C4 C5 O1 -3.4(3) . . . .
C9 C4 C5 C6 -1.7(3) . . . .
C3 C4 C5 C6 178.16(19) . . . .
C10 O2 C6 C7 10.5(3) . . . .
Ni2 O2 C6 C7 -167.87(18) . . . .
C10 O2 C6 C5 -168.62(17) . . . .
Ni2 O2 C6 C5 12.98(19) . . . .
O1 C5 C6 C7 -176.96(19) . . . .
C4 C5 C6 C7 1.6(3) . . . .
O1 C5 C6 O2 2.2(3) . . . .
C4 C5 C6 O2 -179.27(17) . . . .
O2 C6 C7 C8 -179.4(2) . . . .
C5 C6 C7 C8 -0.3(3) . . . .
C6 C7 C8 C9 -0.8(4) . . . .
C7 C8 C9 C4 0.6(4) . . . .
C5 C4 C9 C8 0.7(4) . . . .
C3 C4 C9 C8 -179.2(2) . . . .
C6 O2 C10 C11 170.14(17) . . . .
Ni2 O2 C10 C11 -12.0(2) . . . .
C1 N1 C12 C13 -81.3(2) . . . .
C23 N1 C12 C13 115.1(2) . . . .
C14 N3 C13 C12 -93.2(2) . . . .
Ni1 N3 C13 C12 85.37(19) . . . .
N1 C12 C13 N3 -56.5(2) . . . .
C13 N3 C14 C15 172.67(19) . . . .
Ni1 N3 C14 C15 -5.8(3) . . . .
N3 C14 C15 C20 -162.5(2) . . . .
N3 C14 C15 C16 19.5(3) . . . .
Ni1 O3 C16 C15 -41.2(2) . . . .
Ni2 O3 C16 C15 82.7(2) . . . .
Ni1 O3 C16 C17 141.03(16) . . . .
Ni2 O3 C16 C17 -95.1(2) . . . .
C20 C15 C16 O3 -171.89(19) . . . .
C14 C15 C16 O3 6.1(3) . . . .
C20 C15 C16 C17 6.0(3) . . . .
C14 C15 C16 C17 -176.03(19) . . . .
C21 O4 C17 C18 129.1(2) . . . .
C21 O4 C17 C16 -56.3(3) . . . .
O3 C16 C17 O4 -2.4(3) . . . .
C15 C16 C17 O4 179.66(19) . . . .
O3 C16 C17 C18 172.03(19) . . . .
C15 C16 C17 C18 -5.9(3) . . . .
O4 C17 C18 C19 176.8(2) . . . .
C16 C17 C18 C19 2.2(3) . . . .
C17 C18 C19 C20 1.6(4) . . . .
C18 C19 C20 C15 -1.5(4) . . . .
C16 C15 C20 C19 -2.4(3) . . . .
C14 C15 C20 C19 179.5(2) . . . .
C17 O4 C21 C22 -71.1(3) . . . .
C1 N1 C23 C24 118.0(2) . . . .
C12 N1 C23 C24 -78.5(2) . . . .
C25 N4 C24 C23 -95.6(2) . . . .
Ni1 N4 C24 C23 80.2(2) . . . .
N1 C23 C24 N4 -56.9(3) . . . .
C24 N4 C25 C26 178.3(2) . . . .
Ni1 N4 C25 C26 2.6(3) . . . .
N4 C25 C26 C27 6.3(4) . . . .
N4 C25 C26 C31 -177.0(2) . . . .
Ni1 O5 C27 C26 -0.4(3) . . . .
Ni1 O5 C27 C28 -178.98(14) . . . .
C31 C26 C27 O5 176.0(2) . . . .
C25 C26 C27 O5 -7.4(3) . . . .
C31 C26 C27 C28 -5.4(3) . . . .
C25 C26 C27 C28 171.2(2) . . . .
C32 O6 C28 C29 -7.0(3) . . . .
C32 O6 C28 C27 173.51(18) . . . .
O5 C27 C28 O6 5.4(3) . . . .
C26 C27 C28 O6 -173.23(18) . . . .
O5 C27 C28 C29 -174.0(2) . . . .
C26 C27 C28 C29 7.3(3) . . . .
O6 C28 C29 C30 176.3(2) . . . .
C27 C28 C29 C30 -4.3(3) . . . .
C28 C29 C30 C31 -0.9(4) . . . .
C29 C30 C31 C26 2.8(4) . . . .
C27 C26 C31 C30 0.5(3) . . . .
C25 C26 C31 C30 -176.3(2) . . . .
C28 O6 C32 C33 -170.95(19) . . . .
Ni2 O7 C35 C36 12.1(3) . . . .
Ni2 O7 C35 C34 -168.19(15) . . . .
O7 C35 C36 C37 0.3(4) . . . .
C34 C35 C36 C37 -179.4(2) . . . .
Ni2 O8 C37 C36 -15.2(3) . . . .
Ni2 O8 C37 C38 164.49(17) . . . .
C35 C36 C37 O8 1.3(4) . . . .
C35 C36 C37 C38 -178.4(2) . . . .
